data_4346207
loop_
_publ_author_name
'Carb\'o, Jorge J'
'Garc\'ia-L\'opez, Diego'
'Gonz\'alez-Del Moral, Octavio'
'Mart\'in, Avelino'
'Mena, Miguel'
'Santamar\'ia, Cristina'

_publ_section_title
;
 Carbon-nitrogen bond construction and carbon-oxygen double bond cleavage
 on a molecular titanium oxonitride: a combined experimental and
 computational study.
;
_journal_issue 19
_journal_name_full 'Inorganic chemistry'
_journal_page_first 9401
_journal_page_last 9412
_journal_paper_doi 10.1021/acs.inorgchem.5b00943
_journal_volume 54
_journal_year 2015
_chemical_compound_source 'synthesis as described'
_chemical_formula_moiety 'C72 H108 N6 O6 Ti6, 2(C7 H8)'
_chemical_formula_sum 'C86 H124 N6 O6 Ti6'
_chemical_formula_weight 1625.3
_space_group_IT_number 14
_space_group_name_Hall '-P 2ybc'
_space_group_name_H-M_alt 'P 1 21/c 1'
_symmetry_cell_setting monoclinic
_symmetry_Int_Tables_number 14
_symmetry_space_group_name_Hall '-P 2ybc'
_symmetry_space_group_name_H-M 'P 1 21/c 1'
_atom_sites_solution_hydrogens geom
_atom_sites_solution_primary direct
_atom_sites_solution_secondary difmap
_audit_conform_dict_location ftp://ftp.iucr.org/pub/cif_core.dic
_audit_conform_dict_name cif_core.dic
_audit_conform_dict_version 2.4.3
_audit_creation_date 2014-10-15T14:10:32-00:00
_audit_creation_method 'WinGX routine CIF_UPDATE'
_cell_angle_alpha 90
_cell_angle_beta 115.979(14)
_cell_angle_gamma 90
_cell_formula_units_Z 2
_cell_length_a 15.883(5)
_cell_length_b 16.313(6)
_cell_length_c 18.762(2)
_cell_measurement_reflns_used 450
_cell_measurement_temperature 200(2)
_cell_measurement_theta_max 20
_cell_measurement_theta_min 3
_cell_measurement_wavelength 0.71073
_cell_volume 4370(2)
_computing_cell_refinement 'Dirax/lsq (Duisenberg & Schreurs, 1989-2000)'
_computing_data_collection 'Collect (Bruker AXS BV, 1997-2004)'
_computing_data_reduction 'EvalCCD (Duisenberg & Schreurs 1990-2000)'
_computing_molecular_graphics 'ORTEP-3 for Windows (Farrugia, 2012)'
_computing_publication_material 'WinGX publication routines (Farrugia, 2012)'
_computing_structure_refinement 'SHELXL-2014/7 (Sheldrick, 2014)'
_computing_structure_solution 'SHELXS-97 (Sheldrick, 2008)'
_diffrn_ambient_temperature 200(2)
_diffrn_detector 'CCD plate'
_diffrn_detector_area_resol_mean 9
_diffrn_measured_fraction_theta_full 0.997
_diffrn_measured_fraction_theta_max 0.991
_diffrn_measurement_device '95mm CCD camera on \k-goniostat'
_diffrn_measurement_device_type KappaCCD
_diffrn_measurement_method 'CCD rotation images, thick slices'
_diffrn_orient_matrix_type X=UH
_diffrn_orient_matrix_UB_11 0.01
_diffrn_orient_matrix_UB_12 0
_diffrn_orient_matrix_UB_13 0
_diffrn_orient_matrix_UB_21 0
_diffrn_orient_matrix_UB_22 0.01
_diffrn_orient_matrix_UB_23 0
_diffrn_orient_matrix_UB_31 0
_diffrn_orient_matrix_UB_32 0
_diffrn_orient_matrix_UB_33 0.01
_diffrn_radiation_monochromator 'horizonally mounted graphite crystal'
_diffrn_radiation_probe x-ray
_diffrn_radiation_type MoK\a
_diffrn_radiation_wavelength 0.71073
_diffrn_reflns_av_R_equivalents 0.2275
_diffrn_reflns_av_unetI/netI 0.2518
_diffrn_reflns_Laue_measured_fraction_full 0.997
_diffrn_reflns_Laue_measured_fraction_max 0.991
_diffrn_reflns_limit_h_max 18
_diffrn_reflns_limit_h_min -20
_diffrn_reflns_limit_k_max 21
_diffrn_reflns_limit_k_min -21
_diffrn_reflns_limit_l_max 24
_diffrn_reflns_limit_l_min 0
_diffrn_reflns_number 92774
_diffrn_reflns_point_group_measured_fraction_full 0.997
_diffrn_reflns_point_group_measured_fraction_max 0.991
_diffrn_reflns_reduction_process
;
        Scaled and merged with Sortav
        R.H. Blessing, (1987) Cryst. Rev. 1, 3-58
        R.H. Blessing, (1989) J. Appl. Cryst. 22, 396-397
;
_diffrn_reflns_theta_full 25.242
_diffrn_reflns_theta_max 27.628
_diffrn_reflns_theta_min 3.082
_diffrn_source 'Enraf Nonius FR590'
_diffrn_standards_number 0
_exptl_absorpt_coefficient_mu 0.574
_exptl_absorpt_correction_T_max 1.094
_exptl_absorpt_correction_T_min 0.813
_exptl_absorpt_correction_type multi-scan
_exptl_absorpt_process_details
;
 R.H. Blessing, Acta Cryst. (1995), A51, 33-38
;
_exptl_crystal_colour 'dark green'
_exptl_crystal_density_diffrn 1.235
_exptl_crystal_density_method 'not measured'
_exptl_crystal_description prism
_exptl_crystal_F_000 1724
_exptl_crystal_size_max 0.3
_exptl_crystal_size_mid 0.24
_exptl_crystal_size_min 0.15
_refine_diff_density_max 0.58
_refine_diff_density_min -0.584
_refine_diff_density_rms 0.087
_refine_ls_extinction_method none
_refine_ls_goodness_of_fit_ref 0.887
_refine_ls_hydrogen_treatment constr
_refine_ls_matrix_type full
_refine_ls_number_constraints 0
_refine_ls_number_parameters 508
_refine_ls_number_reflns 10089
_refine_ls_number_restraints 78
_refine_ls_restrained_S_all 0.887
_refine_ls_R_factor_all 0.1752
_refine_ls_R_factor_gt 0.0717
_refine_ls_shift/su_max 0
_refine_ls_shift/su_mean 0
_refine_ls_structure_factor_coef Fsqd
_refine_ls_weighting_details 'w=1/[\s^2^(Fo^2^)+(0.0404P)^2^] where P=(Fo^2^+2Fc^2^)/3'
_refine_ls_weighting_scheme calc
_refine_ls_wR_factor_gt 0.1383
_refine_ls_wR_factor_ref 0.1813
_reflns_Friedel_coverage 0
_reflns_number_gt 3924
_reflns_number_total 10089
_reflns_threshold_expression 'I > 2\s(I)'
_cod_data_source_file ic5b00943_si_001.cif
_cod_data_source_block 4
_cod_original_sg_symbol_H-M 'P 21/c'
_cod_database_code 4346207

loop_
_symmetry_equiv_pos_as_xyz
'x, y, z'
'-x, y+1/2, -z+1/2'
'-x, -y, -z'
'x, -y-1/2, z-1/2'

loop_
_atom_site_label
_atom_site_type_symbol
_atom_site_fract_x
_atom_site_fract_y
_atom_site_fract_z
_atom_site_U_iso_or_equiv
_atom_site_adp_type
_atom_site_occupancy
_atom_site_site_symmetry_order
_atom_site_calc_flag
_atom_site_refinement_flags_posn
_atom_site_refinement_flags_adp
_atom_site_refinement_flags_occupancy
_atom_site_disorder_assembly
_atom_site_disorder_group
C11 C 0.3225(4) 0.5855(3) -0.0070(3) 0.0582(14) Uani 1 1 d . . . . .
C12 C 0.3569(4) 0.5996(3) 0.0755(3) 0.0588(15) Uani 1 1 d . . . . .
C13 C 0.2995(4) 0.6583(3) 0.0866(2) 0.0541(14) Uani 1 1 d . . . . .
C14 C 0.2306(4) 0.6822(3) 0.0109(3) 0.0610(16) Uani 1 1 d . . . . .
C15 C 0.2473(4) 0.6373(3) -0.0456(2) 0.0549(14) Uani 1 1 d . . . . .
C16 C 0.3670(5) 0.5297(4) -0.0455(4) 0.107(2) Uani 1 1 d . . . . .
H16A H 0.3189 0.51 -0.0964 0.161 Uiso 1 1 calc R U . . .
H16B H 0.3962 0.4828 -0.0107 0.161 Uiso 1 1 calc R U . . .
H16C H 0.4148 0.5601 -0.0544 0.161 Uiso 1 1 calc R U . . .
C17 C 0.4406(4) 0.5579(4) 0.1384(4) 0.102(3) Uani 1 1 d . . . . .
H17A H 0.4978 0.5851 0.143 0.153 Uiso 1 1 calc R U . . .
H17B H 0.4415 0.5003 0.1239 0.153 Uiso 1 1 calc R U . . .
H17C H 0.4372 0.5611 0.1892 0.153 Uiso 1 1 calc R U . . .
C18 C 0.3088(5) 0.6909(4) 0.1652(3) 0.099(2) Uani 1 1 d . . . . .
H18A H 0.3487 0.654 0.2079 0.148 Uiso 1 1 calc R U . . .
H18B H 0.2467 0.6942 0.1643 0.148 Uiso 1 1 calc R U . . .
H18C H 0.3371 0.7456 0.1745 0.148 Uiso 1 1 calc R U . . .
C19 C 0.1606(5) 0.7484(3) -0.0036(4) 0.089(2) Uani 1 1 d . . . . .
H19A H 0.1668 0.7699 0.0473 0.134 Uiso 1 1 calc R U . . .
H19B H 0.0974 0.7264 -0.0337 0.134 Uiso 1 1 calc R U . . .
H19C H 0.1715 0.7927 -0.0339 0.134 Uiso 1 1 calc R U . . .
C20 C 0.1909(5) 0.6446(4) -0.1350(3) 0.093(2) Uani 1 1 d . . . . .
H20A H 0.2205 0.6848 -0.1555 0.14 Uiso 1 1 calc R U . . .
H20B H 0.127 0.6624 -0.1473 0.14 Uiso 1 1 calc R U . . .
H20C H 0.1887 0.5911 -0.1596 0.14 Uiso 1 1 calc R U . . .
C21 C 0.1129(5) 0.2628(3) -0.1505(2) 0.0585(15) Uani 1 1 d . . . . .
C22 C 0.1427(5) 0.3325(4) -0.1760(3) 0.0650(17) Uani 1 1 d . . . . .
C23 C 0.0628(5) 0.3802(3) -0.2202(2) 0.0606(17) Uani 1 1 d . . . . .
C24 C -0.0158(4) 0.3426(3) -0.2189(2) 0.0490(14) Uani 1 1 d . . . . .
C25 C 0.0150(4) 0.2686(3) -0.1752(2) 0.0512(14) Uani 1 1 d . . . . .
C26 C 0.1727(5) 0.1920(3) -0.1023(3) 0.092(2) Uani 1 1 d . . . . .
H26A H 0.228 0.1867 -0.1124 0.138 Uiso 1 1 calc R U . . .
H26B H 0.1361 0.1412 -0.1176 0.138 Uiso 1 1 calc R U . . .
H26C H 0.1925 0.2025 -0.0458 0.138 Uiso 1 1 calc R U . . .
C27 C 0.2406(5) 0.3492(5) -0.1617(3) 0.110(3) Uani 1 1 d . . . . .
H27A H 0.2803 0.3533 -0.1045 0.165 Uiso 1 1 calc R U . . .
H27B H 0.2431 0.4009 -0.1873 0.165 Uiso 1 1 calc R U . . .
H27C H 0.263 0.3044 -0.1837 0.165 Uiso 1 1 calc R U . . .
C28 C 0.0619(6) 0.4599(3) -0.2606(3) 0.095(3) Uani 1 1 d . . . . .
H28A H 0.0309 0.4521 -0.3182 0.143 Uiso 1 1 calc R U . . .
H28B H 0.1263 0.4785 -0.2444 0.143 Uiso 1 1 calc R U . . .
H28C H 0.0277 0.5011 -0.2455 0.143 Uiso 1 1 calc R U . . .
C29 C -0.1160(4) 0.3694(3) -0.2607(3) 0.087(2) Uani 1 1 d . . . . .
H29A H -0.1189 0.4294 -0.2632 0.131 Uiso 1 1 calc R U . . .
H29B H -0.1503 0.3494 -0.2317 0.131 Uiso 1 1 calc R U . . .
H29C H -0.1443 0.3469 -0.3146 0.131 Uiso 1 1 calc R U . . .
C30 C -0.0435(5) 0.2071(3) -0.1594(3) 0.077(2) Uani 1 1 d . . . . .
H30A H -0.1062 0.2297 -0.1746 0.116 Uiso 1 1 calc R U . . .
H30B H -0.0146 0.1934 -0.1029 0.116 Uiso 1 1 calc R U . . .
H30C H -0.0483 0.1575 -0.1905 0.116 Uiso 1 1 calc R U . . .
C31 C 0.1877(4) 0.2566(3) 0.1580(2) 0.0497(13) Uani 1 1 d . . . . .
C32 C 0.1842(4) 0.3361(3) 0.1880(2) 0.0490(13) Uani 1 1 d . . . . .
C33 C 0.2754(4) 0.3611(3) 0.2361(2) 0.0553(16) Uani 1 1 d . . . . .
C34 C 0.3386(4) 0.3005(3) 0.2345(2) 0.0546(14) Uani 1 1 d . . . . .
C35 C 0.2824(4) 0.2366(3) 0.1852(2) 0.0589(15) Uani 1 1 d . . . . .
C36 C 0.1061(4) 0.2049(3) 0.1075(3) 0.0767(19) Uani 1 1 d . . . . .
H36A H 0.1283 0.152 0.0978 0.115 Uiso 1 1 calc R U . . .
H36B H 0.0698 0.2327 0.0569 0.115 Uiso 1 1 calc R U . . .
H36C H 0.0663 0.196 0.1346 0.115 Uiso 1 1 calc R U . . .
C37 C 0.0955(4) 0.3807(3) 0.1718(3) 0.0742(18) Uani 1 1 d . . . . .
H37A H 0.0726 0.3635 0.2102 0.111 Uiso 1 1 calc R U . . .
H37B H 0.0483 0.3679 0.118 0.111 Uiso 1 1 calc R U . . .
H37C H 0.1075 0.4398 0.1766 0.111 Uiso 1 1 calc R U . . .
C38 C 0.3027(5) 0.4415(3) 0.2791(3) 0.079(2) Uani 1 1 d . . . . .
H38A H 0.2814 0.4865 0.2405 0.119 Uiso 1 1 calc R U . . .
H38B H 0.371 0.444 0.3093 0.119 Uiso 1 1 calc R U . . .
H38C H 0.2736 0.4467 0.3153 0.119 Uiso 1 1 calc R U . . .
C39 C 0.4430(4) 0.3003(4) 0.2769(3) 0.092(2) Uani 1 1 d . . . . .
H39A H 0.4642 0.3459 0.3146 0.138 Uiso 1 1 calc R U . . .
H39B H 0.4689 0.3064 0.2384 0.138 Uiso 1 1 calc R U . . .
H39C H 0.4645 0.2484 0.3055 0.138 Uiso 1 1 calc R U . . .
C40 C 0.3203(5) 0.1579(3) 0.1699(3) 0.080(2) Uani 1 1 d . . . . .
H40A H 0.3206 0.1161 0.2075 0.12 Uiso 1 1 calc R U . . .
H40B H 0.3844 0.1666 0.1765 0.12 Uiso 1 1 calc R U . . .
H40C H 0.2808 0.1395 0.1156 0.12 Uiso 1 1 calc R U . . .
C41 C 0.4326(6) 0.2884(4) 0.0911(4) 0.083(2) Uani 1 1 d . . . . .
C42 C 0.5308(5) 0.1927(4) 0.0594(3) 0.0673(17) Uani 1 1 d . . . . .
C61 C 0.2839(7) 0.9420(3) 0.1445(4) 0.158(4) Uani 1 1 d G U . . .
C62 C 0.3285(5) 0.9575(3) 0.0966(5) 0.136(4) Uani 1 1 d G U . . .
H62 H 0.3948 0.9546 0.1181 0.164 Uiso 1 1 calc R U . . .
C63 C 0.2760(8) 0.9773(3) 0.0171(5) 0.185(6) Uani 1 1 d G U . . .
H63 H 0.3065 0.9879 -0.0157 0.222 Uiso 1 1 calc R U . . .
C64 C 0.1790(8) 0.9816(3) -0.0144(4) 0.207(8) Uani 1 1 d G U . . .
H64 H 0.1431 0.9951 -0.0687 0.248 Uiso 1 1 calc R U . . .
C65 C 0.1344(5) 0.9661(4) 0.0336(7) 0.232(8) Uani 1 1 d G U . . .
H65 H 0.0681 0.969 0.012 0.278 Uiso 1 1 calc R U . . .
C66 C 0.1869(7) 0.9463(4) 0.1130(7) 0.156(5) Uani 1 1 d G U . . .
H66 H 0.1564 0.9357 0.1458 0.187 Uiso 1 1 calc R U . . .
C67 C 0.3274(10) 0.9251(5) 0.2217(5) 0.227(7) Uani 1 1 d . U . . .
H67A H 0.3355 0.8657 0.2292 0.34 Uiso 1 1 calc R U . . .
H67B H 0.2898 0.9454 0.2478 0.34 Uiso 1 1 calc R U . . .
H67C H 0.3889 0.9519 0.245 0.34 Uiso 1 1 calc R U . . .
N1 N 0.3688(4) 0.3252(3) 0.0849(2) 0.0668(14) Uani 1 1 d . . . . .
N2 N 0.5119(5) 0.2507(4) 0.1095(3) 0.122(2) Uani 1 1 d . . . . .
O12 O 0.1336(2) 0.48478(16) -0.06303(13) 0.0443(8) Uani 1 1 d . . . . .
O13 O 0.2567(2) 0.46273(16) 0.10266(13) 0.0451(8) Uani 1 1 d . . . . .
O23 O 0.1613(2) 0.32411(16) 0.00969(13) 0.0504(9) Uani 1 1 d . . . . .
Ti1 Ti 0.20551(7) 0.53964(4) 0.02650(4) 0.0431(2) Uani 1 1 d . . . . .
Ti2 Ti 0.08947(7) 0.37720(4) -0.08467(4) 0.0431(3) Uani 1 1 d . . . . .
Ti3 Ti 0.25714(7) 0.35113(5) 0.10221(4) 0.0454(3) Uani 1 1 d . . . . .
C43 C 0.5132(18) 0.2412(14) -0.0125(9) 0.160(10) Uani 0.588(16) 1 d . U P A 1
H43A H 0.4503 0.2651 -0.0336 0.24 Uiso 0.588(16) 1 calc R U P A 1
H43B H 0.5179 0.2055 -0.0526 0.24 Uiso 0.588(16) 1 calc R U P A 1
H43C H 0.5597 0.2852 0.0012 0.24 Uiso 0.588(16) 1 calc R U P A 1
C44 C 0.4736(14) 0.1230(10) 0.0465(15) 0.157(9) Uani 0.588(16) 1 d . U P A 1
H44A H 0.4931 0.0927 0.0964 0.236 Uiso 0.588(16) 1 calc R U P A 1
H44B H 0.4798 0.0876 0.0068 0.236 Uiso 0.588(16) 1 calc R U P A 1
H44C H 0.4082 0.1401 0.0275 0.236 Uiso 0.588(16) 1 calc R U P A 1
C45 C 0.6359(10) 0.1718(11) 0.1062(7) 0.115(7) Uani 0.588(16) 1 d . U P A 1
H45A H 0.6677 0.1806 0.0723 0.173 Uiso 0.588(16) 1 calc R U P A 1
H45B H 0.6427 0.1144 0.1231 0.173 Uiso 0.588(16) 1 calc R U P A 1
H45C H 0.664 0.2073 0.153 0.173 Uiso 0.588(16) 1 calc R U P A 1
C43' C 0.5859(18) 0.2165(17) 0.0158(14) 0.109(9) Uani 0.412(16) 1 d . U P A 2
H43D H 0.5633 0.2693 -0.0106 0.164 Uiso 0.412(16) 1 calc R U P A 2
H43E H 0.5786 0.1746 -0.0239 0.164 Uiso 0.412(16) 1 calc R U P A 2
H43F H 0.6522 0.2213 0.0532 0.164 Uiso 0.412(16) 1 calc R U P A 2
C45' C 0.565(2) 0.1225(15) 0.1126(12) 0.137(11) Uani 0.412(16) 1 d . U P A 2
H45D H 0.6221 0.1382 0.1596 0.206 Uiso 0.412(16) 1 calc R U P A 2
H45E H 0.58 0.0775 0.0852 0.206 Uiso 0.412(16) 1 calc R U P A 2
H45F H 0.5173 0.1046 0.1286 0.206 Uiso 0.412(16) 1 calc R U P A 2
C44' C 0.4340(19) 0.1568(18) -0.0112(12) 0.127(10) Uani 0.412(16) 1 d . U P A 2
H44D H 0.4004 0.1246 0.0122 0.19 Uiso 0.412(16) 1 calc R U P A 2
H44E H 0.4492 0.1218 -0.0464 0.19 Uiso 0.412(16) 1 calc R U P A 2
H44F H 0.3946 0.2025 -0.0416 0.19 Uiso 0.412(16) 1 calc R U P A 2
CN1 N -0.0370(5) 0.3993(3) -0.0724(2) 0.054(2) Uani 0.59(6) 1 d . . P B 1
CN3 C 0.0978(4) 0.5845(3) 0.0555(2) 0.0461(17) Uani 0.59(6) 1 d . . P B 1
CN2 C -0.0370(5) 0.3993(3) -0.0724(2) 0.054(2) Uani 0.41(6) 1 d . . P B 2
CN4 N 0.0978(4) 0.5845(3) 0.0555(2) 0.0461(17) Uani 0.41(6) 1 d . . P B 2

loop_
_atom_site_aniso_label
_atom_site_aniso_U_11
_atom_site_aniso_U_22
_atom_site_aniso_U_33
_atom_site_aniso_U_23
_atom_site_aniso_U_13
_atom_site_aniso_U_12
C11 0.074(4) 0.039(3) 0.076(3) -0.004(2) 0.047(3) -0.002(3)
C12 0.060(4) 0.042(3) 0.059(3) 0.004(2) 0.012(3) -0.012(3)
C13 0.068(4) 0.043(3) 0.048(2) -0.011(2) 0.022(3) -0.028(3)
C14 0.072(4) 0.029(2) 0.069(3) 0.004(2) 0.019(3) -0.015(3)
C15 0.078(4) 0.040(2) 0.050(2) 0.003(2) 0.030(3) -0.010(3)
C16 0.123(7) 0.082(4) 0.154(6) -0.014(5) 0.094(6) 0.006(5)
C17 0.066(5) 0.081(4) 0.115(5) 0.031(4) 0.000(4) -0.012(4)
C18 0.132(7) 0.088(4) 0.074(3) -0.044(3) 0.043(4) -0.034(5)
C19 0.107(6) 0.034(3) 0.121(4) 0.016(3) 0.045(4) -0.004(4)
C20 0.132(7) 0.076(4) 0.050(2) 0.015(3) 0.019(3) -0.028(5)
C21 0.082(5) 0.050(3) 0.036(2) -0.010(2) 0.018(3) 0.010(3)
C22 0.089(5) 0.076(4) 0.039(2) -0.014(3) 0.035(3) 0.004(4)
C23 0.109(5) 0.049(3) 0.0288(19) -0.011(2) 0.035(3) -0.012(4)
C24 0.069(4) 0.046(3) 0.0242(17) -0.0085(18) 0.013(2) 0.001(3)
C25 0.083(4) 0.032(2) 0.0308(18) -0.0127(18) 0.018(2) -0.009(3)
C26 0.124(6) 0.071(4) 0.066(3) -0.009(3) 0.028(4) 0.043(4)
C27 0.096(6) 0.165(7) 0.088(4) -0.058(5) 0.058(4) -0.026(6)
C28 0.181(8) 0.055(3) 0.051(3) 0.001(2) 0.052(4) -0.022(4)
C29 0.097(5) 0.082(4) 0.043(2) -0.016(3) -0.006(3) 0.023(4)
C30 0.119(6) 0.058(3) 0.057(3) -0.021(2) 0.040(3) -0.029(4)
C31 0.067(4) 0.042(3) 0.037(2) 0.0078(19) 0.020(2) -0.002(3)
C32 0.069(4) 0.042(3) 0.0362(19) 0.0083(19) 0.023(2) 0.011(3)
C33 0.091(5) 0.043(3) 0.0298(19) -0.0025(18) 0.024(3) -0.003(3)
C34 0.071(4) 0.051(3) 0.033(2) 0.012(2) 0.014(2) 0.009(3)
C35 0.089(5) 0.043(3) 0.043(2) 0.008(2) 0.028(3) 0.009(3)
C36 0.099(5) 0.067(3) 0.056(3) 0.001(3) 0.026(3) -0.018(4)
C37 0.092(5) 0.078(4) 0.059(3) 0.010(3) 0.040(3) 0.026(4)
C38 0.123(6) 0.060(3) 0.046(2) -0.012(2) 0.030(3) -0.003(4)
C39 0.078(5) 0.125(6) 0.052(3) 0.019(3) 0.008(3) 0.019(5)
C40 0.137(6) 0.040(3) 0.077(3) 0.015(3) 0.060(4) 0.028(4)
C41 0.104(6) 0.059(4) 0.096(4) 0.000(3) 0.052(5) 0.010(4)
C42 0.077(5) 0.065(3) 0.064(3) -0.004(3) 0.034(3) 0.011(4)
C61 0.284(14) 0.038(4) 0.221(10) -0.046(5) 0.173(11) -0.028(7)
C62 0.253(11) 0.055(4) 0.184(7) -0.029(5) 0.173(8) -0.029(6)
C63 0.289(17) 0.063(5) 0.224(12) -0.036(8) 0.131(12) -0.025(9)
C64 0.335(19) 0.064(5) 0.186(9) -0.027(6) 0.082(12) -0.024(12)
C65 0.264(15) 0.063(7) 0.369(19) -0.064(13) 0.138(15) 0.004(8)
C66 0.213(13) 0.069(6) 0.265(12) -0.062(8) 0.178(11) -0.046(9)
C67 0.48(2) 0.078(5) 0.123(6) -0.028(5) 0.136(10) -0.007(9)
N1 0.079(4) 0.058(3) 0.067(2) 0.011(2) 0.035(3) 0.023(3)
N2 0.134(6) 0.131(6) 0.091(4) -0.039(4) 0.040(4) 0.006(5)
O12 0.066(2) 0.0323(14) 0.0322(12) 0.0028(12) 0.0194(14) 0.0007(17)
O13 0.065(2) 0.0323(14) 0.0322(12) 0.0017(12) 0.0162(14) -0.0003(17)
O23 0.081(3) 0.0296(14) 0.0312(12) 0.0001(11) 0.0163(15) -0.0035(18)
Ti1 0.0631(6) 0.0268(4) 0.0340(3) 0.0001(3) 0.0164(4) -0.0014(4)
Ti2 0.0648(7) 0.0328(4) 0.0277(3) -0.0027(3) 0.0166(4) -0.0016(5)
Ti3 0.0696(7) 0.0311(4) 0.0311(3) 0.0034(3) 0.0179(4) 0.0041(5)
C43 0.18(2) 0.188(19) 0.090(9) 0.029(11) 0.045(13) 0.016(19)
C44 0.108(17) 0.094(11) 0.24(2) -0.001(15) 0.050(17) -0.026(13)
C45 0.087(11) 0.159(15) 0.096(8) -0.004(9) 0.036(8) 0.041(11)
C43' 0.112(18) 0.14(2) 0.113(16) -0.005(14) 0.081(15) -0.052(18)
C45' 0.19(3) 0.126(18) 0.117(14) 0.042(14) 0.085(17) 0.03(2)
C44' 0.12(2) 0.14(2) 0.084(11) -0.047(12) 0.015(12) 0.004(18)
CN1 0.084(5) 0.034(2) 0.0327(18) -0.0066(17) 0.014(2) -0.008(3)
CN3 0.067(4) 0.030(2) 0.0363(19) -0.0061(17) 0.018(2) -0.006(3)
CN2 0.084(5) 0.034(2) 0.0327(18) -0.0066(17) 0.014(2) -0.008(3)
CN4 0.067(4) 0.030(2) 0.0363(19) -0.0061(17) 0.018(2) -0.006(3)

loop_
_atom_type_symbol
_atom_type_description
_atom_type_scat_dispersion_real
_atom_type_scat_dispersion_imag
_atom_type_scat_source
C C 0.0033 0.0016 'International Tables Vol C Tables 4.2.6.8 and 6.1.1.4'
H H 0 0 'International Tables Vol C Tables 4.2.6.8 and 6.1.1.4'
N N 0.0061 0.0033 'International Tables Vol C Tables 4.2.6.8 and 6.1.1.4'
O O 0.0106 0.006 'International Tables Vol C Tables 4.2.6.8 and 6.1.1.4'
Ti Ti 0.2776 0.4457 'International Tables Vol C Tables 4.2.6.8 and 6.1.1.4'

loop_
_exptl_crystal_face_index_h
_exptl_crystal_face_index_k
_exptl_crystal_face_index_l
_exptl_crystal_face_perp_dist
1 -6 -5 0.188
0 -1 1 0.166
0 9 -8 0.214
-1 4 3 0.188
11 1 7 0.085
-10 -1 -7 0.04
0 1 6 0.196
1 -1 -6 0.215

loop_
_geom_angle_atom_site_label_1
_geom_angle_atom_site_label_2
_geom_angle_atom_site_label_3
_geom_angle
_geom_angle_site_symmetry_1
C15 C11 C12 107.7(4) .
C15 C11 C16 126.4(5) .
C12 C11 C16 125.6(6) .
C15 C11 Ti1 74.3(3) .
C12 C11 Ti1 74.3(3) .
C16 C11 Ti1 122.0(4) .
C13 C12 C11 108.0(4) .
C13 C12 C17 127.2(5) .
C11 C12 C17 124.7(6) .
C13 C12 Ti1 74.0(3) .
C11 C12 Ti1 70.7(3) .
C17 C12 Ti1 121.0(4) .
C12 C13 C14 107.9(4) .
C12 C13 C18 126.4(5) .
C14 C13 C18 125.7(6) .
C12 C13 Ti1 72.0(3) .
C14 C13 Ti1 72.7(3) .
C18 C13 Ti1 121.0(4) .
C15 C14 C13 107.1(5) .
C15 C14 C19 127.8(5) .
C13 C14 C19 124.8(5) .
C15 C14 Ti1 71.6(2) .
C13 C14 Ti1 73.0(3) .
C19 C14 Ti1 125.2(4) .
C11 C15 C14 109.1(4) .
C11 C15 C20 125.7(5) .
C14 C15 C20 125.2(5) .
C11 C15 Ti1 71.5(3) .
C14 C15 Ti1 74.0(3) .
C20 C15 Ti1 120.3(4) .
C11 C16 H16A 109.5 .
C11 C16 H16B 109.5 .
H16A C16 H16B 109.5 .
C11 C16 H16C 109.5 .
H16A C16 H16C 109.5 .
H16B C16 H16C 109.5 .
C12 C17 H17A 109.5 .
C12 C17 H17B 109.5 .
H17A C17 H17B 109.5 .
C12 C17 H17C 109.5 .
H17A C17 H17C 109.5 .
H17B C17 H17C 109.5 .
C13 C18 H18A 109.5 .
C13 C18 H18B 109.5 .
H18A C18 H18B 109.5 .
C13 C18 H18C 109.5 .
H18A C18 H18C 109.5 .
H18B C18 H18C 109.5 .
C14 C19 H19A 109.5 .
C14 C19 H19B 109.5 .
H19A C19 H19B 109.5 .
C14 C19 H19C 109.5 .
H19A C19 H19C 109.5 .
H19B C19 H19C 109.5 .
C15 C20 H20A 109.5 .
C15 C20 H20B 109.5 .
H20A C20 H20B 109.5 .
C15 C20 H20C 109.5 .
H20A C20 H20C 109.5 .
H20B C20 H20C 109.5 .
C22 C21 C25 108.8(5) .
C22 C21 C26 127.4(6) .
C25 C21 C26 123.8(6) .
C22 C21 Ti2 71.9(3) .
C25 C21 Ti2 73.5(3) .
C26 C21 Ti2 119.5(3) .
C21 C22 C23 107.4(6) .
C21 C22 C27 125.0(6) .
C23 C22 C27 127.5(6) .
C21 C22 Ti2 73.5(3) .
C23 C22 Ti2 74.8(3) .
C27 C22 Ti2 119.8(3) .
C24 C23 C22 109.2(5) .
C24 C23 C28 125.2(6) .
C22 C23 C28 125.6(6) .
C24 C23 Ti2 73.5(2) .
C22 C23 Ti2 70.6(2) .
C28 C23 Ti2 120.8(3) .
C23 C24 C25 107.3(5) .
C23 C24 C29 127.8(5) .
C25 C24 C29 124.7(5) .
C23 C24 Ti2 72.5(2) .
C25 C24 Ti2 71.9(2) .
C29 C24 Ti2 124.9(3) .
C21 C25 C24 107.3(5) .
C21 C25 C30 125.6(5) .
C24 C25 C30 127.1(6) .
C21 C25 Ti2 71.7(3) .
C24 C25 Ti2 73.6(2) .
C30 C25 Ti2 121.4(3) .
C21 C26 H26A 109.5 .
C21 C26 H26B 109.5 .
H26A C26 H26B 109.5 .
C21 C26 H26C 109.5 .
H26A C26 H26C 109.5 .
H26B C26 H26C 109.5 .
C22 C27 H27A 109.5 .
C22 C27 H27B 109.5 .
H27A C27 H27B 109.5 .
C22 C27 H27C 109.5 .
H27A C27 H27C 109.5 .
H27B C27 H27C 109.5 .
C23 C28 H28A 109.5 .
C23 C28 H28B 109.5 .
H28A C28 H28B 109.5 .
C23 C28 H28C 109.5 .
H28A C28 H28C 109.5 .
H28B C28 H28C 109.5 .
C24 C29 H29A 109.5 .
C24 C29 H29B 109.5 .
H29A C29 H29B 109.5 .
C24 C29 H29C 109.5 .
H29A C29 H29C 109.5 .
H29B C29 H29C 109.5 .
C25 C30 H30A 109.5 .
C25 C30 H30B 109.5 .
H30A C30 H30B 109.5 .
C25 C30 H30C 109.5 .
H30A C30 H30C 109.5 .
H30B C30 H30C 109.5 .
C35 C31 C32 106.9(5) .
C35 C31 C36 126.7(5) .
C32 C31 C36 126.4(5) .
C35 C31 Ti3 71.4(3) .
C32 C31 Ti3 72.0(3) .
C36 C31 Ti3 121.8(3) .
C33 C32 C31 108.3(5) .
C33 C32 C37 127.6(4) .
C31 C32 C37 124.1(5) .
C33 C32 Ti3 74.4(3) .
C31 C32 Ti3 73.2(3) .
C37 C32 Ti3 120.6(3) .
C32 C33 C34 109.1(4) .
C32 C33 C38 125.4(5) .
C34 C33 C38 125.4(5) .
C32 C33 Ti3 71.8(2) .
C34 C33 Ti3 72.1(2) .
C38 C33 Ti3 119.6(3) .
C33 C34 C35 106.0(5) .
C33 C34 C39 128.5(5) .
C35 C34 C39 125.5(5) .
C33 C34 Ti3 73.5(2) .
C35 C34 Ti3 71.2(2) .
C39 C34 Ti3 121.7(4) .
C31 C35 C34 109.5(5) .
C31 C35 C40 126.1(5) .
C34 C35 C40 124.3(6) .
C31 C35 Ti3 74.2(3) .
C34 C35 Ti3 73.9(2) .
C40 C35 Ti3 121.4(3) .
C31 C36 H36A 109.5 .
C31 C36 H36B 109.5 .
H36A C36 H36B 109.5 .
C31 C36 H36C 109.5 .
H36A C36 H36C 109.5 .
H36B C36 H36C 109.5 .
C32 C37 H37A 109.5 .
C32 C37 H37B 109.5 .
H37A C37 H37B 109.5 .
C32 C37 H37C 109.5 .
H37A C37 H37C 109.5 .
H37B C37 H37C 109.5 .
C33 C38 H38A 109.5 .
C33 C38 H38B 109.5 .
H38A C38 H38B 109.5 .
C33 C38 H38C 109.5 .
H38A C38 H38C 109.5 .
H38B C38 H38C 109.5 .
C34 C39 H39A 109.5 .
C34 C39 H39B 109.5 .
H39A C39 H39B 109.5 .
C34 C39 H39C 109.5 .
H39A C39 H39C 109.5 .
H39B C39 H39C 109.5 .
C35 C40 H40A 109.5 .
C35 C40 H40B 109.5 .
H40A C40 H40B 109.5 .
C35 C40 H40C 109.5 .
H40A C40 H40C 109.5 .
H40B C40 H40C 109.5 .
N1 C41 N2 171.0(7) .
C44 C42 N2 109.6(11) .
N2 C42 C45' 101.0(9) .
C44 C42 C43 115.2(13) .
N2 C42 C43 103.3(10) .
N2 C42 C43' 121.6(11) .
C45' C42 C43' 116.4(15) .
C44 C42 C45 112.0(10) .
N2 C42 C45 104.7(7) .
C43 C42 C45 111.2(12) .
N2 C42 C44' 111.6(11) .
C45' C42 C44' 102.2(15) .
C43' C42 C44' 102.7(13) .
C67 C61 C62 125.0(10) .
C67 C61 C66 115.0(10) .
C62 C61 C66 120 .
C61 C62 C63 120 .
C61 C62 H62 120 .
C63 C62 H62 120 .
C64 C63 C62 120 .
C64 C63 H63 120 .
C62 C63 H63 120 .
C65 C64 C63 120 .
C65 C64 H64 120 .
C63 C64 H64 120 .
C64 C65 C66 120 .
C64 C65 H65 120 .
C66 C65 H65 120 .
C65 C66 C61 120 .
C65 C66 H66 120 .
C61 C66 H66 120 .
C61 C67 H67A 109.5 .
C61 C67 H67B 109.5 .
H67A C67 H67B 109.5 .
C61 C67 H67C 109.5 .
H67A C67 H67C 109.5 .
H67B C67 H67C 109.5 .
C41 N1 Ti3 156.2(5) .
C41 N2 C42 125.8(6) .
Ti1 O12 Ti2 133.94(13) .
Ti1 O13 Ti3 133.83(14) .
Ti3 O23 Ti2 135.94(16) .
O12 Ti1 O13 105.94(12) .
O12 Ti1 CN4 98.95(15) .
O13 Ti1 CN4 99.80(15) .
O12 Ti1 CN3 98.95(15) .
O13 Ti1 CN3 99.80(15) .
O12 Ti1 C11 99.38(15) .
O13 Ti1 C11 107.47(18) .
CN4 Ti1 C11 141.26(17) .
CN3 Ti1 C11 141.26(17) .
O12 Ti1 C15 91.35(14) .
O13 Ti1 C15 141.12(19) .
CN4 Ti1 C15 111.78(18) .
CN3 Ti1 C15 111.78(18) .
C11 Ti1 C15 34.20(17) .
O12 Ti1 C12 133.35(17) .
O13 Ti1 C12 87.19(15) .
CN4 Ti1 C12 123.16(18) .
CN3 Ti1 C12 123.16(18) .
C11 Ti1 C12 35.03(17) .
C15 Ti1 C12 56.92(17) .
O12 Ti1 C14 116.06(14) .
O13 Ti1 C14 136.79(15) .
CN4 Ti1 C14 83.85(19) .
CN3 Ti1 C14 83.85(19) .
C11 Ti1 C14 57.4(2) .
C15 Ti1 C14 34.35(17) .
C12 Ti1 C14 56.91(19) .
O12 Ti1 C13 147.95(13) .
O13 Ti1 C13 102.51(15) .
CN4 Ti1 C13 90.39(18) .
CN3 Ti1 C13 90.39(18) .
C11 Ti1 C13 57.53(17) .
C15 Ti1 C13 56.87(14) .
C12 Ti1 C13 34.02(17) .
C14 Ti1 C13 34.29(16) .
O12 Ti1 Ti3 82.89(8) .
O13 Ti1 Ti3 23.19(8) .
CN4 Ti1 Ti3 106.40(11) .
CN3 Ti1 Ti3 106.40(11) .
C11 Ti1 Ti3 109.52(13) .
C15 Ti1 Ti3 141.82(15) .
C12 Ti1 Ti3 101.33(12) .
C14 Ti1 Ti3 157.32(14) .
C13 Ti1 Ti3 123.82(12) .
O12 Ti1 Ti2 23.46(8) .
O13 Ti1 Ti2 83.01(9) .
CN4 Ti1 Ti2 98.32(11) .
CN3 Ti1 Ti2 98.32(11) .
C11 Ti1 Ti2 111.66(12) .
C15 Ti1 Ti2 112.90(11) .
C12 Ti1 Ti2 138.44(14) .
C14 Ti1 Ti2 139.50(12) .
C13 Ti1 Ti2 168.81(12) .
Ti3 Ti1 Ti2 60.36(3) .
O23 Ti2 O12 102.53(12) .
O23 Ti2 CN2 100.93(15) .
O12 Ti2 CN2 95.64(15) .
O23 Ti2 CN1 100.93(15) .
O12 Ti2 CN1 95.64(15) .
O23 Ti2 C22 106.67(18) .
O12 Ti2 C22 103.38(18) .
CN2 Ti2 C22 141.83(18) .
CN1 Ti2 C22 141.83(18) .
O23 Ti2 C21 87.59(14) .
O12 Ti2 C21 136.77(19) .
CN2 Ti2 C21 123.9(2) .
CN1 Ti2 C21 123.9(2) .
C22 Ti2 C21 34.60(18) .
O23 Ti2 C25 103.89(14) .
O12 Ti2 C25 151.27(13) .
CN2 Ti2 C25 90.29(18) .
CN1 Ti2 C25 90.29(18) .
C22 Ti2 C25 58.0(2) .
C21 Ti2 C25 34.84(18) .
O23 Ti2 C23 140.95(18) .
O12 Ti2 C23 95.01(14) .
CN2 Ti2 C23 111.8(2) .
CN1 Ti2 C23 111.8(2) .
C22 Ti2 C23 34.64(18) .
C21 Ti2 C23 56.84(16) .
C25 Ti2 C23 56.93(16) .
O23 Ti2 C24 138.43(14) .
O12 Ti2 C24 118.15(13) .
CN2 Ti2 C24 84.10(17) .
CN1 Ti2 C24 84.10(17) .
C22 Ti2 C24 57.8(2) .
C21 Ti2 C24 57.40(17) .
C25 Ti2 C24 34.55(14) .
C23 Ti2 C24 34.01(17) .
O23 Ti2 Ti3 21.67(9) .
O12 Ti2 Ti3 80.93(8) .
CN2 Ti2 Ti3 105.03(10) .
CN1 Ti2 Ti3 105.03(10) .
C22 Ti2 Ti3 110.40(15) .
C21 Ti2 Ti3 102.17(12) .
C25 Ti2 Ti3 124.55(11) .
C23 Ti2 Ti3 143.14(17) .
C24 Ti2 Ti3 158.43(11) .
O23 Ti2 Ti1 80.52(9) .
O12 Ti2 Ti1 22.60(7) .
CN2 Ti2 Ti1 94.89(11) .
CN1 Ti2 Ti1 94.89(11) .
C22 Ti2 Ti1 115.05(16) .
C21 Ti2 Ti1 140.98(17) .
C25 Ti2 Ti1 172.47(13) .
C23 Ti2 Ti1 115.86(13) .
C24 Ti2 Ti1 140.65(11) .
Ti3 Ti2 Ti1 59.22(3) .
O23 Ti3 O13 104.32(13) .
O23 Ti3 N1 103.30(17) .
O13 Ti3 N1 102.66(18) .
O23 Ti3 C35 105.78(16) .
O13 Ti3 C35 142.33(13) .
N1 Ti3 C35 91.9(2) .
O23 Ti3 C32 99.87(17) .
O13 Ti3 C32 95.54(15) .
N1 Ti3 C32 145.76(17) .
C35 Ti3 C32 57.40(18) .
O23 Ti3 C34 139.96(16) .
O13 Ti3 C34 110.02(14) .
N1 Ti3 C34 88.86(19) .
C35 Ti3 C34 34.87(16) .
C32 Ti3 C34 57.50(19) .
O23 Ti3 C31 84.62(14) .
O13 Ti3 C31 129.83(16) .
N1 Ti3 C31 123.50(19) .
C35 Ti3 C31 34.33(17) .
C32 Ti3 C31 34.82(15) .
C34 Ti3 C31 57.67(18) .
O23 Ti3 C33 133.70(19) .
O13 Ti3 C33 85.81(13) .
N1 Ti3 C33 118.59(19) .
C35 Ti3 C33 56.94(15) .
C32 Ti3 C33 33.83(17) .
C34 Ti3 C33 34.44(16) .
C31 Ti3 C33 56.82(15) .
O23 Ti3 Ti1 82.42(9) .
O13 Ti3 Ti1 22.98(7) .
N1 Ti3 Ti1 101.39(13) .
C35 Ti3 Ti1 162.45(12) .
C32 Ti3 Ti1 106.39(11) .
C34 Ti3 Ti1 132.97(12) .
C31 Ti3 Ti1 135.03(14) .
C33 Ti3 Ti1 106.11(11) .
O23 Ti3 Ti2 22.39(9) .
O13 Ti3 Ti2 82.88(8) .
N1 Ti3 Ti2 102.23(13) .
C35 Ti3 Ti2 128.04(13) .
C32 Ti3 Ti2 108.68(13) .
C34 Ti3 Ti2 160.97(14) .
C31 Ti3 Ti2 103.37(12) .
C33 Ti3 Ti2 139.11(15) .
Ti1 Ti3 Ti2 60.42(2) .
C42 C43 H43A 109.5 .
C42 C43 H43B 109.5 .
H43A C43 H43B 109.5 .
C42 C43 H43C 109.5 .
H43A C43 H43C 109.5 .
H43B C43 H43C 109.5 .
C42 C44 H44A 109.5 .
C42 C44 H44B 109.5 .
H44A C44 H44B 109.5 .
C42 C44 H44C 109.5 .
H44A C44 H44C 109.5 .
H44B C44 H44C 109.5 .
C42 C45 H45A 109.5 .
C42 C45 H45B 109.5 .
H45A C45 H45B 109.5 .
C42 C45 H45C 109.5 .
H45A C45 H45C 109.5 .
H45B C45 H45C 109.5 .
C42 C43' H43D 109.5 .
C42 C43' H43E 109.5 .
H43D C43' H43E 109.5 .
C42 C43' H43F 109.5 .
H43D C43' H43F 109.5 .
H43E C43' H43F 109.5 .
C42 C45' H45D 109.5 .
C42 C45' H45E 109.5 .
H45D C45' H45E 109.5 .
C42 C45' H45F 109.5 .
H45D C45' H45F 109.5 .
H45E C45' H45F 109.5 .
C42 C44' H44D 109.5 .
C42 C44' H44E 109.5 .
H44D C44' H44E 109.5 .
C42 C44' H44F 109.5 .
H44D C44' H44F 109.5 .
H44E C44' H44F 109.5 .
CN3 CN1 Ti2 170.6(4) 3_565
CN1 CN3 Ti1 173.0(4) 3_565
CN4 CN2 Ti2 170.6(4) 3_565
CN2 CN4 Ti1 173.0(4) 3_565

loop_
_geom_bond_atom_site_label_1
_geom_bond_atom_site_label_2
_geom_bond_distance
_geom_bond_site_symmetry_2
C11 C15 1.382(7) .
C11 C12 1.417(6) .
C11 C16 1.516(8) .
C11 Ti1 2.330(5) .
C12 C13 1.398(7) .
C12 C17 1.499(7) .
C12 Ti1 2.376(5) .
C13 C14 1.415(6) .
C13 C18 1.514(6) .
C13 Ti1 2.403(4) .
C14 C15 1.407(7) .
C14 C19 1.488(7) .
C14 Ti1 2.398(4) .
C15 C20 1.520(6) .
C15 Ti1 2.367(5) .
C16 H16A 0.98 .
C16 H16B 0.98 .
C16 H16C 0.98 .
C17 H17A 0.98 .
C17 H17B 0.98 .
C17 H17C 0.98 .
C18 H18A 0.98 .
C18 H18B 0.98 .
C18 H18C 0.98 .
C19 H19A 0.98 .
C19 H19B 0.98 .
C19 H19C 0.98 .
C20 H20A 0.98 .
C20 H20B 0.98 .
C20 H20C 0.98 .
C21 C22 1.395(7) .
C21 C25 1.418(8) .
C21 C26 1.516(7) .
C21 Ti2 2.356(5) .
C22 C23 1.407(7) .
C22 C27 1.482(8) .
C22 Ti2 2.335(5) .
C23 C24 1.401(7) .
C23 C28 1.502(6) .
C23 Ti2 2.389(4) .
C24 C25 1.420(6) .
C24 C29 1.498(7) .
C24 Ti2 2.401(4) .
C25 C30 1.482(7) .
C25 Ti2 2.379(4) .
C26 H26A 0.98 .
C26 H26B 0.98 .
C26 H26C 0.98 .
C27 H27A 0.98 .
C27 H27B 0.98 .
C27 H27C 0.98 .
C28 H28A 0.98 .
C28 H28B 0.98 .
C28 H28C 0.98 .
C29 H29A 0.98 .
C29 H29B 0.98 .
C29 H29C 0.98 .
C30 H30A 0.98 .
C30 H30B 0.98 .
C30 H30C 0.98 .
C31 C35 1.399(7) .
C31 C32 1.424(6) .
C31 C36 1.488(7) .
C31 Ti3 2.388(5) .
C32 C33 1.390(7) .
C32 C37 1.493(7) .
C32 Ti3 2.372(5) .
C33 C34 1.419(7) .
C33 C38 1.502(6) .
C33 Ti3 2.406(4) .
C34 C35 1.420(6) .
C34 C39 1.492(8) .
C34 Ti3 2.387(4) .
C35 C40 1.497(7) .
C35 Ti3 2.352(4) .
C36 H36A 0.98 .
C36 H36B 0.98 .
C36 H36C 0.98 .
C37 H37A 0.98 .
C37 H37B 0.98 .
C37 H37C 0.98 .
C38 H38A 0.98 .
C38 H38B 0.98 .
C38 H38C 0.98 .
C39 H39A 0.98 .
C39 H39B 0.98 .
C39 H39C 0.98 .
C40 H40A 0.98 .
C40 H40B 0.98 .
C40 H40C 0.98 .
C41 N1 1.139(8) .
C41 N2 1.306(9) .
C42 C44 1.408(16) .
C42 N2 1.455(8) .
C42 C45' 1.46(2) .
C42 C43 1.481(17) .
C42 C43' 1.487(17) .
C42 C45 1.546(14) .
C42 C44' 1.64(2) .
C61 C67 1.333(9) .
C61 C62 1.39 .
C61 C66 1.39 .
C62 C63 1.39 .
C62 H62 0.95 .
C63 C64 1.39 .
C63 H63 0.95 .
C64 C65 1.39 .
C64 H64 0.95 .
C65 C66 1.39 .
C65 H65 0.95 .
C66 H66 0.95 .
C67 H67A 0.98 .
C67 H67B 0.98 .
C67 H67C 0.98 .
N1 Ti3 1.983(6) .
O12 Ti1 1.802(3) .
O12 Ti2 1.867(3) .
O13 Ti1 1.806(3) .
O13 Ti3 1.821(3) .
O23 Ti3 1.792(3) .
O23 Ti2 1.848(2) .
Ti1 CN4 2.139(7) .
Ti1 CN3 2.139(7) .
Ti1 Ti3 3.3358(14) .
Ti1 Ti2 3.3766(13) .
Ti2 CN2 2.149(8) .
Ti2 CN1 2.149(8) .
Ti2 Ti3 3.3744(12) .
C43 H43A 0.98 .
C43 H43B 0.98 .
C43 H43C 0.98 .
C44 H44A 0.98 .
C44 H44B 0.98 .
C44 H44C 0.98 .
C45 H45A 0.98 .
C45 H45B 0.98 .
C45 H45C 0.98 .
C43' H43D 0.98 .
C43' H43E 0.98 .
C43' H43F 0.98 .
C45' H45D 0.98 .
C45' H45E 0.98 .
C45' H45F 0.98 .
C44' H44D 0.98 .
C44' H44E 0.98 .
C44' H44F 0.98 .
CN1 CN3 1.172(6) 3_565
CN3 CN1 1.172(6) 3_565
CN2 CN4 1.172(6) 3_565
CN4 CN2 1.172(6) 3_565
